data_4518386
loop_
_publ_author_name
'Du\<cinskas, Algirdas'
'Kim, Gee Yeong'
'Moia, Davide'
'Senocrate, Alessandro'
'Wang, Ya-Ru'
'Hope, Michael A.'
'Mishra, Aditya'
'Kubicki, Dominik J.'
'Siczek, Mi\/losz'
'Bury, Wojciech'
'Schneeberger, Thomas'
'Emsley, Lyndon'
'Mili\'c, Jovana V.'
'Maier, Joachim'
'Gr\"atzel, Michael'

_publ_section_title
;
 Unravelling the Behavior of Dion--Jacobson Layered Hybrid Perovskites in
 Humid Environments
;
_journal_name_full 'ACS Energy Letters'
_journal_page_first 337
_journal_page_last 344
_journal_paper_doi 10.1021/acsenergylett.0c02344
_journal_year 2020
_chemical_formula_moiety 'C8 H14  N2, Pb2 I6, 2(H2 O)'
_chemical_formula_sum 'C8 H18 I6 N2 O2 Pb2'
_chemical_formula_weight 1350.02
_space_group_crystal_system monoclinic
_space_group_IT_number 14
_space_group_name_Hall '-P 2yn'
_space_group_name_H-M_alt 'P 1 21/n 1'
_atom_sites_solution_hydrogens mixed
_audit_creation_method SHELXL-2018/1
_cell_angle_alpha 90
_cell_angle_beta 98.94(2)
_cell_angle_gamma 90
_cell_formula_units_Z 2
_cell_length_a 4.559(3)
_cell_length_b 18.958(5)
_cell_length_c 13.781(3)
_cell_measurement_reflns_used 14903
_cell_measurement_temperature 100(2)
_cell_measurement_theta_max 44.24
_cell_measurement_theta_min 1.83
_cell_volume 1176.6(9)
_computing_cell_refinement 'CrysAlisPro 1.171.41.80a (Rigaku OD, 2020)'
_computing_data_collection 'CrysAlisPro 1.171.41.80a (Rigaku OD, 2020)'
_computing_data_reduction 'CrysAlisPro 1.171.41.80a (Rigaku OD, 2020)'
_computing_publication_material 'SHELXL-2018/1 (Sheldrick, 2018)'
_computing_structure_refinement 'SHELXL-2018/1 (Sheldrick, 2018)'
_computing_structure_solution 'SHELXS(Sheldrick, 2018)'
_diffrn_ambient_temperature 100(2)
_diffrn_detector 'Hybrid Pixel Array Detector'
_diffrn_detector_area_resol_mean 10.0000
_diffrn_detector_type 'HyPix-Arc 150'
_diffrn_measured_fraction_theta_full 0.995
_diffrn_measured_fraction_theta_max 0.982
_diffrn_measurement_device 'four-circle diffractometer'
_diffrn_measurement_device_type 'XtaLAB Synergy R, DW system, HyPix-Arc 150'
_diffrn_measurement_method \w
_diffrn_radiation_type MoK\a
_diffrn_radiation_wavelength 0.71073
_diffrn_reflns_av_R_equivalents 0.0189
_diffrn_reflns_av_unetI/netI 0.0131
_diffrn_reflns_Laue_measured_fraction_full 0.995
_diffrn_reflns_Laue_measured_fraction_max 0.982
_diffrn_reflns_limit_h_max 5
_diffrn_reflns_limit_h_min -6
_diffrn_reflns_limit_k_max 26
_diffrn_reflns_limit_k_min -26
_diffrn_reflns_limit_l_max 19
_diffrn_reflns_limit_l_min -19
_diffrn_reflns_number 17382
_diffrn_reflns_point_group_measured_fraction_full 0.995
_diffrn_reflns_point_group_measured_fraction_max 0.982
_diffrn_reflns_theta_full 25.242
_diffrn_reflns_theta_max 29.999
_diffrn_reflns_theta_min 1.842
_exptl_absorpt_coefficient_mu 22.163
_exptl_absorpt_correction_T_max 0.622
_exptl_absorpt_correction_T_min 0.120
_exptl_absorpt_correction_type gaussian
_exptl_absorpt_process_details
;
CrysAlisPro 1.171.41.80a (Rigaku Oxford Diffraction, 2020)
Numerical absorption correction based on gaussian integration over
a multifaceted crystal model
Empirical absorption correction using spherical harmonics,
implemented in SCALE3 ABSPACK scaling algorithm.
;
_exptl_crystal_colour colourless
_exptl_crystal_density_diffrn 3.811
_exptl_crystal_description needle
_exptl_crystal_F_000 1156
_exptl_crystal_size_max 0.240
_exptl_crystal_size_mid 0.042
_exptl_crystal_size_min 0.041
_refine_diff_density_max 0.638
_refine_diff_density_min -0.668
_refine_diff_density_rms 0.131
_refine_ls_extinction_method none
_refine_ls_goodness_of_fit_ref 1.175
_refine_ls_hydrogen_treatment constr
_refine_ls_matrix_type full
_refine_ls_number_parameters 92
_refine_ls_number_reflns 3381
_refine_ls_number_restraints 0
_refine_ls_restrained_S_all 1.175
_refine_ls_R_factor_all 0.0145
_refine_ls_R_factor_gt 0.0133
_refine_ls_shift/su_max 0.004
_refine_ls_shift/su_mean 0.000
_refine_ls_structure_factor_coef Fsqd
_refine_ls_weighting_details 'w=1/[\s^2^(Fo^2^)+(0.0102P)^2^+1.6977P] where P=(Fo^2^+2Fc^2^)/3'
_refine_ls_weighting_scheme calc
_refine_ls_wR_factor_gt 0.0295
_refine_ls_wR_factor_ref 0.0297
_reflns_Friedel_coverage 0.000
_reflns_number_gt 3258
_reflns_number_total 3381
_reflns_threshold_expression 'I > 2\s(I)'
_cod_data_source_file nz0c02344_si_003.cif
_cod_data_source_block pbia
_cod_original_sg_symbol_H-M 'P 21/n'
_cod_database_code 4518386
_shelx_shelxl_version_number 2018/1
_shelx_space_group_comment
;
The symmetry employed for this shelxl refinement is uniquely defined
by the following loop, which should always be used as a source of
symmetry information in preference to the above space-group names.
They are only intended as comments.
;

loop_
_space_group_symop_operation_xyz
'x, y, z'
'-x+1/2, y+1/2, -z+1/2'
'-x, -y, -z'
'x-1/2, -y-1/2, z-1/2'

loop_
_atom_site_label
_atom_site_type_symbol
_atom_site_fract_x
_atom_site_fract_y
_atom_site_fract_z
_atom_site_U_iso_or_equiv
_atom_site_adp_type
_atom_site_occupancy
_atom_site_site_symmetry_order
_atom_site_calc_flag
_atom_site_refinement_flags_posn
_atom_site_refinement_flags_adp
_atom_site_refinement_flags_occupancy
_atom_site_disorder_assembly
_atom_site_disorder_group
Pb Pb 0.72279(2) 0.60658(2) -0.03939(2) 0.01133(3) Uani 1 1 d . . . . .
I3 I 0.29698(4) 0.56179(2) 0.12132(2) 0.01200(4) Uani 1 1 d . . . . .
I2 I 1.14256(4) 0.63436(2) -0.19897(2) 0.01345(4) Uani 1 1 d . . . . .
I1 I 0.76664(4) 0.75985(2) 0.02936(2) 0.01434(4) Uani 1 1 d . . . . .
O1 O 1.6644(5) 0.78856(10) -0.23994(14) 0.0167(4) Uani 1 1 d . . . . .
H1D H 1.593258 0.784712 -0.302051 0.025 Uiso 1 1 d R U . . .
H1E H 1.711465 0.746073 -0.219288 0.025 Uiso 1 1 d R U . . .
N1 N -0.2827(5) 0.65279(13) 0.35427(18) 0.0160(5) Uani 1 1 d . . . . .
H1A H -0.459518 0.647856 0.313935 0.024 Uiso 1 1 calc R U . . .
H1B H -0.156188 0.678359 0.323173 0.024 Uiso 1 1 calc R U . . .
H1C H -0.311928 0.675504 0.410150 0.024 Uiso 1 1 calc R U . . .
C1 C -0.3344(6) 0.53923(14) 0.4418(2) 0.0129(5) Uani 1 1 d . . . . .
C2 C -0.4979(6) 0.48106(14) 0.4027(2) 0.0143(5) Uani 1 1 d . . . . .
H2 H -0.496158 0.467879 0.336319 0.017 Uiso 1 1 calc R U . . .
C3 C -0.3353(6) 0.55805(14) 0.5395(2) 0.0149(5) Uani 1 1 d . . . . .
H3 H -0.222721 0.597449 0.566719 0.018 Uiso 1 1 calc R U . . .
C4 C -0.1518(6) 0.58139(15) 0.3799(2) 0.0155(5) Uani 1 1 d . . . . .
H4A H 0.051978 0.587076 0.416122 0.019 Uiso 1 1 calc R U . . .
H4B H -0.138279 0.555139 0.318614 0.019 Uiso 1 1 calc R U . . .

loop_
_atom_site_aniso_label
_atom_site_aniso_U_11
_atom_site_aniso_U_22
_atom_site_aniso_U_33
_atom_site_aniso_U_23
_atom_site_aniso_U_13
_atom_site_aniso_U_12
Pb 0.01089(5) 0.01089(4) 0.01217(5) 0.00025(3) 0.00164(4) 0.00006(3)
I3 0.01308(8) 0.01157(7) 0.01117(7) -0.00029(5) 0.00133(6) 0.00054(6)
I2 0.01187(8) 0.01698(8) 0.01157(7) 0.00078(6) 0.00201(6) 0.00109(6)
I1 0.01735(9) 0.01106(7) 0.01363(8) -0.00033(6) -0.00068(6) 0.00093(6)
O1 0.0218(10) 0.0133(9) 0.0139(9) 0.0017(7) -0.0006(8) -0.0006(8)
N1 0.0133(11) 0.0175(11) 0.0166(11) 0.0020(9) 0.0006(9) 0.0024(9)
C1 0.0096(11) 0.0135(11) 0.0151(12) -0.0007(9) 0.0002(10) 0.0033(9)
C2 0.0140(12) 0.0145(12) 0.0136(12) -0.0026(9) -0.0007(10) 0.0026(10)
C3 0.0139(12) 0.0142(12) 0.0153(12) -0.0022(10) -0.0021(10) 0.0025(10)
C4 0.0113(12) 0.0169(12) 0.0186(13) 0.0005(10) 0.0036(10) 0.0025(10)

loop_
_atom_type_symbol
_atom_type_description
_atom_type_scat_dispersion_real
_atom_type_scat_dispersion_imag
_atom_type_scat_source
C C 0.0033 0.0016 'International Tables Vol C Tables 4.2.6.8 and 6.1.1.4'
H H 0.0000 0.0000 'International Tables Vol C Tables 4.2.6.8 and 6.1.1.4'
I I -0.4742 1.8119 'International Tables Vol C Tables 4.2.6.8 and 6.1.1.4'
N N 0.0061 0.0033 'International Tables Vol C Tables 4.2.6.8 and 6.1.1.4'
O O 0.0106 0.0060 'International Tables Vol C Tables 4.2.6.8 and 6.1.1.4'
Pb Pb -3.3944 10.1111 'International Tables Vol C Tables 4.2.6.8 and 6.1.1.4'

loop_
_geom_angle_atom_site_label_1
_geom_angle_atom_site_label_2
_geom_angle_atom_site_label_3
_geom_angle
_geom_angle_site_symmetry_1
_geom_angle_site_symmetry_3
_geom_angle_publ_flag
I1 Pb I2 92.270(10) . . ?
I1 Pb I2 93.654(10) . 1_455 ?
I2 Pb I2 91.12(4) . 1_455 ?
I1 Pb I3 91.724(13) . 1_655 ?
I2 Pb I3 90.40(4) . 1_655 ?
I2 Pb I3 174.351(6) 1_455 1_655 ?
I1 Pb I3 93.097(11) . . ?
I2 Pb I3 174.519(6) . . ?
I2 Pb I3 89.65(4) 1_455 . ?
I3 Pb I3 88.33(4) 1_655 . ?
I1 Pb I3 177.186(5) . 3_665 ?
I2 Pb I3 85.006(10) . 3_665 ?
I2 Pb I3 87.117(10) 1_455 3_665 ?
I3 Pb I3 87.593(11) 1_655 3_665 ?
I3 Pb I3 89.613(11) . 3_665 ?
Pb I3 Pb 88.33(4) 1_455 . ?
Pb I3 Pb 92.405(11) 1_455 3_665 ?
Pb I3 Pb 90.387(11) . 3_665 ?
Pb I2 Pb 91.12(4) . 1_655 ?
H1D O1 H1E 106.2 . . ?
C4 N1 H1A 109.5 . . ?
C4 N1 H1B 109.5 . . ?
H1A N1 H1B 109.5 . . ?
C4 N1 H1C 109.5 . . ?
H1A N1 H1C 109.5 . . ?
H1B N1 H1C 109.5 . . ?
C2 C1 C3 119.7(2) . . ?
C2 C1 C4 120.6(2) . . ?
C3 C1 C4 119.7(2) . . ?
C1 C2 C3 120.4(2) . 3_466 ?
C1 C2 H2 119.8 . . ?
C3 C2 H2 119.8 3_466 . ?
C1 C3 C2 119.9(3) . 3_466 ?
C1 C3 H3 120.0 . . ?
C2 C3 H3 120.0 3_466 . ?
N1 C4 C1 112.1(2) . . ?
N1 C4 H4A 109.2 . . ?
C1 C4 H4A 109.2 . . ?
N1 C4 H4B 109.2 . . ?
C1 C4 H4B 109.2 . . ?
H4A C4 H4B 107.9 . . ?

loop_
_geom_bond_atom_site_label_1
_geom_bond_atom_site_label_2
_geom_bond_distance
_geom_bond_site_symmetry_2
_geom_bond_publ_flag
Pb I1 3.0533(8) . ?
Pb I2 3.1756(11) . ?
Pb I2 3.2099(14) 1_455 ?
Pb I3 3.2676(14) 1_655 ?
Pb I3 3.2758(11) . ?
Pb I3 3.3821(8) 3_665 ?
O1 H1D 0.8700 . ?
O1 H1E 0.8700 . ?
N1 C4 1.499(4) . ?
N1 H1A 0.9100 . ?
N1 H1B 0.9100 . ?
N1 H1C 0.9100 . ?
C1 C2 1.392(4) . ?
C1 C3 1.393(4) . ?
C1 C4 1.510(4) . ?
C2 C3 1.396(4) 3_466 ?
C2 H2 0.9500 . ?
C3 H3 0.9500 . ?
C4 H4A 0.9900 . ?
C4 H4B 0.9900 . ?

loop_
_geom_hbond_atom_site_label_D
_geom_hbond_atom_site_label_H
_geom_hbond_atom_site_label_A
_geom_hbond_distance_DH
_geom_hbond_distance_HA
_geom_hbond_distance_DA
_geom_hbond_angle_DHA
_geom_hbond_site_symmetry_A
_geom_hbond_publ_flag
N1 H1A O1 0.91 2.13 2.874(3) 137.9 4_376 yes
N1 H1B O1 0.91 1.92 2.810(3) 166.1 4_476 yes
N1 H1C I1 0.91 2.98 3.785(3) 148.6 4_476 yes

loop_
_geom_torsion_atom_site_label_1
_geom_torsion_atom_site_label_2
_geom_torsion_atom_site_label_3
_geom_torsion_atom_site_label_4
_geom_torsion
_geom_torsion_site_symmetry_1
_geom_torsion_site_symmetry_2
_geom_torsion_site_symmetry_3
_geom_torsion_site_symmetry_4
_geom_torsion_publ_flag
C3 C1 C2 C3 0.6(4) . . . 3_466 ?
C4 C1 C2 C3 179.5(2) . . . 3_466 ?
C2 C1 C3 C2 -0.6(4) . . . 3_466 ?
C4 C1 C3 C2 -179.5(2) . . . 3_466 ?
C2 C1 C4 N1 109.2(3) . . . . ?
C3 C1 C4 N1 -71.8(3) . . . . ?
